data_2214366
loop_
_publ_author_name
'Ye, Yong-Hao'
'Han, Yue'
'Chen, Ting-Ting'
'Liu, Chang-Hong'

_publ_section_title
;
 [<i>N</i>,<i>N</i>'-Bis(salicylidene)benzene-1,2-diaminato]iron(II)
;
_journal_coeditor_code OM2132
_journal_issue 7
_journal_name_full 'Acta Crystallographica Section E'
_journal_page_first m1963
_journal_page_last m1963
_journal_paper_doi 10.1107/S1600536807029601
_journal_volume 63
_journal_year 2007
_chemical_formula_iupac 'Fe (C20 H14 N2 O2)]'
_chemical_formula_moiety 'C20 H14 Fe N2 O2'
_chemical_formula_sum 'C20 H14 Fe N2 O2'
_chemical_formula_weight 370.18
_chemical_name_common
;
[<i>N</i>,<i>N</i>'-Bis(salicylidene)benzene-1,2-diaminato]iron(II)
;
_chemical_name_systematic
;
{2,2'-[o-phenylenebis(nitrilomethylidyne)]diphenolato}iron(II)
;
_space_group_IT_number 19
_symmetry_cell_setting orthorhombic
_symmetry_space_group_name_Hall 'P 2ac 2ab'
_symmetry_space_group_name_H-M 'P 21 21 21'
_atom_sites_solution_hydrogens geom
_atom_sites_solution_primary direct
_atom_sites_solution_secondary difmap
_cell_angle_alpha 90.00
_cell_angle_beta 90.00
_cell_angle_gamma 90.00
_cell_formula_units_Z 4
_cell_length_a 5.4675(10)
_cell_length_b 16.616(4)
_cell_length_c 17.310(3)
_cell_measurement_reflns_used 1882
_cell_measurement_temperature 298(2)
_cell_measurement_theta_max 24.8
_cell_measurement_theta_min 2.2
_cell_volume 1572.6(5)
_computing_cell_refinement 'SAINT (Siemens, 1996)'
_computing_data_collection 'SMART (Siemens, 1996)'
_computing_data_reduction SAINT
_computing_molecular_graphics 'SHELXTL (Sheldrick, 1997b)'
_computing_publication_material SHELXTL
_computing_structure_refinement 'SHELXL97 (Sheldrick, 1997a)'
_computing_structure_solution 'SHELXS97 (Sheldrick, 1997a)'
_diffrn_ambient_temperature 298(2)
_diffrn_measured_fraction_theta_full 0.999
_diffrn_measured_fraction_theta_max 0.999
_diffrn_measurement_device_type 'Bruker APEX area-detector'
_diffrn_measurement_method '\f and \w'
_diffrn_radiation_monochromator graphite
_diffrn_radiation_source 'fine-focus sealed tube'
_diffrn_radiation_type MoK\a
_diffrn_radiation_wavelength 0.71073
_diffrn_reflns_av_R_equivalents 0.0694
_diffrn_reflns_av_sigmaI/netI 0.0719
_diffrn_reflns_limit_h_max 6
_diffrn_reflns_limit_h_min -6
_diffrn_reflns_limit_k_max 20
_diffrn_reflns_limit_k_min -20
_diffrn_reflns_limit_l_max 21
_diffrn_reflns_limit_l_min -21
_diffrn_reflns_number 11948
_diffrn_reflns_theta_full 26.00
_diffrn_reflns_theta_max 26.00
_diffrn_reflns_theta_min 1.70
_exptl_absorpt_coefficient_mu 0.975
_exptl_absorpt_correction_T_max 0.8289
_exptl_absorpt_correction_T_min 0.7586
_exptl_absorpt_correction_type multi-scan
_exptl_absorpt_process_details '(SADABS; Sheldrick, 1996)'
_exptl_crystal_colour green
_exptl_crystal_density_diffrn 1.564
_exptl_crystal_density_method 'not measured'
_exptl_crystal_description block
_exptl_crystal_F_000 760
_exptl_crystal_size_max 0.30
_exptl_crystal_size_mid 0.20
_exptl_crystal_size_min 0.20
_refine_diff_density_max 0.451
_refine_diff_density_min -0.274
_refine_ls_abs_structure_details 'Flack (1983), 1279 Friedel pairs'
_refine_ls_abs_structure_Flack -0.09(4)
_refine_ls_extinction_method none
_refine_ls_goodness_of_fit_ref 0.689
_refine_ls_hydrogen_treatment constr
_refine_ls_matrix_type full
_refine_ls_number_parameters 226
_refine_ls_number_reflns 3106
_refine_ls_number_restraints 0
_refine_ls_restrained_S_all 0.689
_refine_ls_R_factor_all 0.0760
_refine_ls_R_factor_gt 0.0544
_refine_ls_shift/su_max 0.003
_refine_ls_shift/su_mean 0.000
_refine_ls_structure_factor_coef Fsqd
_refine_ls_weighting_details 'calc w=1/[\s^2^(Fo^2^)+(0.1483P)^2^+4.4994P] where P=(Fo^2^+2Fc^2^)/3'
_refine_ls_weighting_scheme calc
_refine_ls_wR_factor_gt 0.1464
_refine_ls_wR_factor_ref 0.1697
_reflns_number_gt 2404
_reflns_number_total 3106
_reflns_threshold_expression >2sigma(I)
_cod_data_source_file om2132.cif
_cod_data_source_block I
_cod_database_code 2214366
_cod_database_fobs_code 2214366

loop_
_symmetry_equiv_pos_as_xyz
'x, y, z'
'-x+1/2, -y, z+1/2'
'-x, y+1/2, -z+1/2'
'x+1/2, -y+1/2, -z'

loop_
_atom_site_type_symbol
_atom_site_label
_atom_site_fract_x
_atom_site_fract_y
_atom_site_fract_z
_atom_site_U_iso_or_equiv
_atom_site_adp_type
_atom_site_calc_flag
_atom_site_refinement_flags
_atom_site_occupancy
C C1 1.1934(12) 0.3423(4) 0.1633(4) 0.0426(15) Uani d . 1
C C2 1.3846(14) 0.3878(4) 0.1349(4) 0.0521(17) Uani d . 1
H H2 1.4875 0.3673 0.0969 0.063 Uiso calc R 1
C C3 1.4207(15) 0.4650(4) 0.1642(4) 0.060(2) Uani d . 1
H H3 1.5508 0.4958 0.1462 0.072 Uiso calc R 1
C C4 1.2652(16) 0.4965(4) 0.2199(4) 0.060(2) Uani d . 1
H H4 1.2917 0.5481 0.2390 0.072 Uiso calc R 1
C C5 1.0714(14) 0.4514(4) 0.2471(4) 0.0541(18) Uani d . 1
H H5 0.9652 0.4730 0.2836 0.065 Uiso calc R 1
C C6 1.0350(13) 0.3734(4) 0.2197(4) 0.0453(15) Uani d . 1
C C7 0.7082(12) 0.3363(4) 0.3033(4) 0.0490(16) Uani d . 1
H H7 0.7374 0.3846 0.3289 0.059 Uiso calc R 1
C C8 0.5157(12) 0.2872(4) 0.3314(4) 0.0488(16) Uani d . 1
C C9 0.3786(15) 0.3146(5) 0.3949(4) 0.0571(18) Uani d . 1
H H9 0.4183 0.3635 0.4180 0.069 Uiso calc R 1
C C10 0.1874(14) 0.2704(5) 0.4231(4) 0.067(2) Uani d . 1
H H10 0.1015 0.2882 0.4662 0.080 Uiso calc R 1
C C11 0.1221(15) 0.1991(5) 0.3876(5) 0.062(2) Uani d . 1
H H11 -0.0125 0.1705 0.4057 0.075 Uiso calc R 1
C C12 0.2531(14) 0.1696(5) 0.3256(4) 0.0567(19) Uani d . 1
H H12 0.2087 0.1210 0.3031 0.068 Uiso calc R 1
C C13 0.4562(12) 0.2135(4) 0.2962(3) 0.0443(15) Uani d . 1
C C14 1.0161(12) 0.0988(4) 0.0916(4) 0.0430(14) Uani d . 1
C C15 0.9921(14) 0.0188(4) 0.0622(4) 0.0526(17) Uani d . 1
H H15 0.8568 -0.0117 0.0764 0.063 Uiso calc R 1
C C16 1.1597(16) -0.0137(4) 0.0145(4) 0.0582(18) Uani d . 1
H H16 1.1385 -0.0664 -0.0023 0.070 Uiso calc R 1
C C17 1.3645(16) 0.0293(4) -0.0106(4) 0.0609(19) Uani d . 1
H H17 1.4765 0.0065 -0.0445 0.073 Uiso calc R 1
C C18 1.3949(14) 0.1061(4) 0.0164(4) 0.0556(18) Uani d . 1
H H18 1.5315 0.1353 0.0010 0.067 Uiso calc R 1
C C19 1.2225(12) 0.1426(4) 0.0677(4) 0.0479(16) Uani d . 1
C C20 1.2689(12) 0.2227(5) 0.0936(4) 0.0472(14) Uani d . 1
H H20 1.4090 0.2482 0.0755 0.057 Uiso calc R 1
Fe Fe1 0.85107(14) 0.22313(5) 0.18970(4) 0.0326(2) Uani d . 1
N N1 0.8475(11) 0.3190(3) 0.2446(3) 0.0423(12) Uani d . 1
N N2 1.1281(10) 0.2625(3) 0.1408(3) 0.0402(11) Uani d . 1
O O1 0.5742(9) 0.1826(3) 0.2377(3) 0.0512(12) Uani d . 1
O O2 0.8516(10) 0.1260(3) 0.1390(3) 0.0559(12) Uani d . 1

loop_
_atom_site_aniso_label
_atom_site_aniso_U_11
_atom_site_aniso_U_22
_atom_site_aniso_U_33
_atom_site_aniso_U_12
_atom_site_aniso_U_13
_atom_site_aniso_U_23
C1 0.050(4) 0.040(3) 0.037(3) 0.000(3) -0.006(3) 0.005(3)
C2 0.059(4) 0.047(4) 0.050(4) -0.006(3) 0.000(3) 0.000(3)
C3 0.075(5) 0.052(4) 0.054(4) -0.014(4) 0.001(4) -0.001(3)
C4 0.081(5) 0.048(4) 0.051(4) -0.013(4) 0.002(4) -0.008(3)
C5 0.059(5) 0.049(4) 0.055(4) 0.002(3) 0.006(3) -0.007(3)
C6 0.049(4) 0.041(3) 0.046(3) -0.003(3) -0.007(3) 0.002(3)
C7 0.058(4) 0.050(3) 0.039(3) 0.007(3) -0.001(3) -0.004(3)
C8 0.049(4) 0.053(4) 0.044(3) 0.006(3) 0.001(3) 0.007(3)
C9 0.066(5) 0.054(4) 0.051(4) 0.009(4) 0.010(4) -0.003(3)
C10 0.068(5) 0.081(6) 0.051(4) 0.020(5) 0.016(4) 0.007(4)
C11 0.049(4) 0.068(5) 0.069(5) 0.009(4) 0.014(4) 0.015(4)
C12 0.048(4) 0.058(4) 0.064(5) 0.006(3) 0.001(3) 0.007(4)
C13 0.041(3) 0.045(3) 0.047(4) 0.011(3) 0.002(3) 0.008(3)
C14 0.044(4) 0.049(4) 0.036(3) 0.002(3) 0.001(3) -0.003(3)
C15 0.069(5) 0.043(3) 0.046(4) -0.005(3) 0.004(4) -0.003(3)
C16 0.080(5) 0.044(3) 0.051(4) 0.014(4) -0.005(4) -0.005(3)
C17 0.069(5) 0.060(4) 0.054(4) 0.018(4) 0.011(4) -0.009(3)
C18 0.056(5) 0.057(4) 0.054(4) 0.002(3) 0.000(3) -0.012(3)
C19 0.046(4) 0.058(4) 0.040(3) 0.002(3) -0.003(3) 0.001(3)
C20 0.042(3) 0.055(4) 0.044(3) -0.006(3) -0.001(3) -0.002(3)
Fe1 0.0365(4) 0.0296(4) 0.0318(4) 0.0026(4) 0.0019(4) 0.0010(3)
N1 0.047(3) 0.040(3) 0.040(3) 0.010(3) -0.001(3) 0.001(2)
N2 0.042(3) 0.042(3) 0.037(2) -0.002(2) 0.000(2) 0.003(2)
O1 0.050(3) 0.046(2) 0.057(3) -0.002(2) 0.006(2) -0.001(2)
O2 0.060(3) 0.046(2) 0.061(3) -0.008(3) 0.013(3) -0.009(2)

loop_
_atom_type_symbol
_atom_type_description
_atom_type_scat_dispersion_real
_atom_type_scat_dispersion_imag
_atom_type_scat_source
C C 0.0033 0.0016 'International Tables Vol C Tables 4.2.6.8 and 6.1.1.4'
H H 0.0000 0.0000 'International Tables Vol C Tables 4.2.6.8 and 6.1.1.4'
N N 0.0061 0.0033 'International Tables Vol C Tables 4.2.6.8 and 6.1.1.4'
O O 0.0106 0.0060 'International Tables Vol C Tables 4.2.6.8 and 6.1.1.4'
Fe Fe 0.3463 0.8444 'International Tables Vol C Tables 4.2.6.8 and 6.1.1.4'

loop_
_geom_angle_atom_site_label_1
_geom_angle_atom_site_label_2
_geom_angle_atom_site_label_3
_geom_angle
C2 C1 C6 121.0(6)
C2 C1 N2 126.9(6)
C6 C1 N2 112.1(6)
C1 C2 C3 118.8(7)
C1 C2 H2 120.6
C3 C2 H2 120.6
C4 C3 C2 120.9(7)
C4 C3 H3 119.5
C2 C3 H3 119.5
C5 C4 C3 120.1(7)
C5 C4 H4 119.9
C3 C4 H4 119.9
C4 C5 C6 119.9(7)
C4 C5 H5 120.1
C6 C5 H5 120.1
C5 C6 C1 119.4(6)
C5 C6 N1 125.8(6)
C1 C6 N1 114.8(5)
N1 C7 C8 125.1(6)
N1 C7 H7 117.4
C8 C7 H7 117.4
C13 C8 C9 119.9(6)
C13 C8 C7 121.6(6)
C9 C8 C7 118.5(7)
C10 C9 C8 120.8(7)
C10 C9 H9 119.6
C8 C9 H9 119.6
C9 C10 C11 120.0(7)
C9 C10 H10 120.0
C11 C10 H10 120.0
C12 C11 C10 121.1(8)
C12 C11 H11 119.5
C10 C11 H11 119.5
C11 C12 C13 120.1(7)
C11 C12 H12 119.9
C13 C12 H12 119.9
O1 C13 C8 124.4(6)
O1 C13 C12 117.5(6)
C8 C13 C12 118.1(6)
O2 C14 C19 124.2(6)
O2 C14 C15 119.0(6)
C19 C14 C15 116.8(6)
C16 C15 C14 121.9(7)
C16 C15 H15 119.0
C14 C15 H15 119.0
C15 C16 C17 122.0(7)
C15 C16 H16 119.0
C17 C16 H16 119.0
C18 C17 C16 117.9(7)
C18 C17 H17 121.0
C16 C17 H17 121.0
C17 C18 C19 121.8(7)
C17 C18 H18 119.1
C19 C18 H18 119.1
C14 C19 C20 122.2(6)
C14 C19 C18 119.5(6)
C20 C19 C18 118.3(6)
N2 C20 C19 124.5(6)
N2 C20 H20 117.8
C19 C20 H20 117.8
O2 Fe1 O1 84.0(2)
O2 Fe1 N2 95.2(2)
O1 Fe1 N2 179.2(2)
O2 Fe1 N1 177.7(2)
O1 Fe1 N1 94.2(2)
N2 Fe1 N1 86.5(2)
C7 N1 C6 121.0(5)
C7 N1 Fe1 126.5(5)
C6 N1 Fe1 112.3(4)
C20 N2 C1 119.7(6)
C20 N2 Fe1 126.1(4)
C1 N2 Fe1 114.1(4)
C13 O1 Fe1 127.4(4)
C14 O2 Fe1 127.5(4)

loop_
_geom_bond_atom_site_label_1
_geom_bond_atom_site_label_2
_geom_bond_distance
C1 C2 1.381(9)
C1 C6 1.403(9)
C1 N2 1.427(8)
C2 C3 1.394(10)
C2 H2 0.9300
C3 C4 1.388(11)
C3 H3 0.9300
C4 C5 1.381(10)
C4 H4 0.9300
C5 C6 1.395(9)
C5 H5 0.9300
C6 N1 1.433(8)
C7 N1 1.302(8)
C7 C8 1.417(9)
C7 H7 0.9300
C8 C13 1.406(9)
C8 C9 1.406(9)
C9 C10 1.368(11)
C9 H9 0.9300
C10 C11 1.382(12)
C10 H10 0.9300
C11 C12 1.379(10)
C11 H11 0.9300
C12 C13 1.423(10)
C12 H12 0.9300
C13 O1 1.306(7)
C14 O2 1.299(7)
C14 C19 1.405(9)
C14 C15 1.429(9)
C15 C16 1.346(10)
C15 H15 0.9300
C16 C17 1.398(11)
C16 H16 0.9300
C17 C18 1.368(10)
C17 H17 0.9300
C18 C19 1.429(9)
C18 H18 0.9300
C19 C20 1.428(10)
C20 N2 1.303(8)
C20 H20 0.9300
Fe1 O2 1.838(4)
Fe1 O1 1.854(5)
Fe1 N2 1.855(5)
Fe1 N1 1.856(5)

loop_
_geom_torsion_atom_site_label_1
_geom_torsion_atom_site_label_2
_geom_torsion_atom_site_label_3
_geom_torsion_atom_site_label_4
_geom_torsion
C6 C1 C2 C3 1.1(10)
N2 C1 C2 C3 -179.8(6)
C1 C2 C3 C4 -1.2(11)
C2 C3 C4 C5 0.0(12)
C3 C4 C5 C6 1.4(12)
C4 C5 C6 C1 -1.5(10)
C4 C5 C6 N1 177.7(6)
C2 C1 C6 C5 0.2(10)
N2 C1 C6 C5 -179.0(6)
C2 C1 C6 N1 -179.0(5)
N2 C1 C6 N1 1.7(8)
N1 C7 C8 C13 -0.6(10)
N1 C7 C8 C9 -179.1(6)
C13 C8 C9 C10 0.1(10)
C7 C8 C9 C10 178.6(6)
C8 C9 C10 C11 -2.1(11)
C9 C10 C11 C12 2.8(12)
C10 C11 C12 C13 -1.4(11)
C9 C8 C13 O1 -179.1(6)
C7 C8 C13 O1 2.5(10)
C9 C8 C13 C12 1.3(9)
C7 C8 C13 C12 -177.1(6)
C11 C12 C13 O1 179.7(6)
C11 C12 C13 C8 -0.7(10)
O2 C14 C15 C16 -178.2(6)
C19 C14 C15 C16 0.6(10)
C14 C15 C16 C17 -1.4(11)
C15 C16 C17 C18 1.6(12)
C16 C17 C18 C19 -1.0(12)
O2 C14 C19 C20 -0.6(10)
C15 C14 C19 C20 -179.3(6)
O2 C14 C19 C18 178.7(6)
C15 C14 C19 C18 0.0(9)
C17 C18 C19 C14 0.3(11)
C17 C18 C19 C20 179.6(7)
C14 C19 C20 N2 0.0(10)
C18 C19 C20 N2 -179.3(6)
C8 C7 N1 C6 178.8(6)
C8 C7 N1 Fe1 -6.6(9)
C5 C6 N1 C7 -8.0(10)
C1 C6 N1 C7 171.2(6)
C5 C6 N1 Fe1 176.7(6)
C1 C6 N1 Fe1 -4.1(7)
O2 Fe1 N1 C7 -33(6)
O1 Fe1 N1 C7 9.0(5)
N2 Fe1 N1 C7 -171.1(5)
O2 Fe1 N1 C6 142(6)
O1 Fe1 N1 C6 -176.0(4)
N2 Fe1 N1 C6 3.9(4)
C19 C20 N2 C1 179.6(6)
C19 C20 N2 Fe1 4.2(9)
C2 C1 N2 C20 6.4(9)
C6 C1 N2 C20 -174.4(6)
C2 C1 N2 Fe1 -177.7(5)
C6 C1 N2 Fe1 1.5(6)
O2 Fe1 N2 C20 -6.0(5)
O1 Fe1 N2 C20 -14(18)
N1 Fe1 N2 C20 172.5(5)
O2 Fe1 N2 C1 178.5(4)
O1 Fe1 N2 C1 17E1(7)
N1 Fe1 N2 C1 -3.1(4)
C8 C13 O1 Fe1 3.1(9)
C12 C13 O1 Fe1 -177.3(5)
O2 Fe1 O1 C13 171.0(5)
N2 Fe1 O1 C13 18E1(10)
N1 Fe1 O1 C13 -7.4(5)
C19 C14 O2 Fe1 -3.3(9)
C15 C14 O2 Fe1 175.5(5)
O1 Fe1 O2 C14 -174.6(6)
N2 Fe1 O2 C14 5.6(6)
N1 Fe1 O2 C14 -132(6)
